data_8103821
loop_
_publ_author_name
'Krivovichev, S.V.'
'Burns, P.C.'

_publ_section_title
;
 Geometrical isomerism in uranyl chromates. II. Crystal structures of
 Mg2((U O2)3 (Cr O4)5) (H2 O)17 and Ca2 ((U O2)3 (Cr O4)5) (H2 O)19
;
_journal_name_full 'Zeitschrift fuer Kristallographie (149,1979-)'
_journal_page_first 683
_journal_page_last 690
_journal_volume 218
_journal_year 2003
_chemical_formula_sum 'Cr5 H34 Mg2 O43 U3'
_chemical_name_systematic 'Mg2 ((U O2)3 (Cr O4)5) (H2 O)17'
_space_group_IT_number 61
_symmetry_space_group_name_Hall '-P 2ac 2ab'
_symmetry_space_group_name_H-M 'P b c a'
_cell_angle_alpha 90
_cell_angle_beta 90
_cell_angle_gamma 90
_cell_formula_units_Z 8
_cell_length_a 19.9206
_cell_length_b 21.0526
_cell_length_c 18.4966
_cell_volume 7757.112
_citation_journal_id_ASTM ZEKRDZ
_cod_data_source_file Krivovichev_ZEKRDZ_2003_1138.cif
_cod_data_source_block H34Cr5Mg2O43U3
_cod_original_formula_sum 'H34 Cr5 Mg2 O43 U3'
_cod_database_code 8103821

loop_
_symmetry_equiv_pos_as_xyz
x,y,z
-x+1/2,-y,z+1/2
x+1/2,-y+1/2,-z
-x,y+1/2,-z+1/2
-x,-y,-z
x-1/2,y,-z-1/2
-x-1/2,y-1/2,z
x,-y-1/2,z-1/2

loop_
_atom_site_label
_atom_site_type_symbol
_atom_site_fract_x
_atom_site_fract_y
_atom_site_fract_z
_atom_site_occupancy
_atom_site_U_iso_or_equiv
U3 U+6 0.24698 0.39756 0.45142 1 0.0
O8 O-2 0.109 0.0724 0.1726 1 0.0
O24 O-2 0.3479 -0.0278 0.2681 1 0.0
U1 U+6 0.31883 0.37578 0.13235 1 0.0
O36 O-2 0.5268 0.3022 0.1925 1 0.0
O30 O-2 0.369 0.2222 0.43 1 0.0
Mg2 Mg+2 0.4158 0.0195 0.2001 1 0.0
Cr1 Cr+6 0.24882 0.28698 0.29585 1 0.0
O40 O-2 0.3333 0.0705 0.3891 1 0.0
O25 O-2 0.4643 0.323 0.4584 1 0.0
Cr3 Cr+6 0.23874 0.21325 0.10552 1 0.0
O3 O-2 0.3073 0.3117 0.2386 1 0.0
O20 O-2 0.42 0.4203 0.3664 1 0.0
O1 O-2 0.1791 0.1899 0.1621 1 0.0
O34 O-2 0.4571 0.3035 0.6112 1 0.0
O5 O-2 0.2421 0.0784 0.2377 1 0.0
Mg1 Mg+2 0.4684 0.2392 0.4006 1 0.0
O10 O-2 0.2702 0.3075 0.3813 1 0.0
O33 O-2 -0.0192 -0.0812 0.1131 1 0.0
O38 O-2 0.5083 0.2023 0.4954 1 0.0
O4 O-2 0.1034 0.1687 0.2956 1 0.0
O28 O-2 0.4828 0.0716 0.134 1 0.0
O32 O-2 0.485 0.0114 0.2801 1 0.0
O39 O-2 0.4824 0.1525 0.3518 1 0.0
U2 U+6 0.17242 0.12239 0.26673 1 0.0
O22 O-2 0.2905 0.4349 0.3398 1 0.0
O9 O-2 0.3289 0.3929 0.4899 1 0.0
O17 O-2 0.0684 0.0709 0.0364 1 0.0
Cr5 Cr+6 0.2674 0.07873 0.43712 1 0.0
O41 O-2 0.4417 -0.0694 0.1531 1 0.0
O12 O-2 0.3792 0.5314 0.3137 1 0.0
O42 O-2 0.618 0.2637 0.551 1 0.0
O21 O-2 0.2434 0.2909 0.1075 1 0.0
Cr2 Cr+6 0.36631 0.45274 0.31171 1 0.0
O16 O-2 0.3085 0.1834 0.1283 1 0.0
O19 O-2 0.3781 0.4245 0.2303 1 0.0
O35 O-2 0.2883 0.1221 0.508 1 0.0
O18 O-2 0.1658 0.3987 0.4139 1 0.0
O43 O-2 0.375 0.8634 0.046 1 0.0
O13 O-2 0.1775 0.3156 0.2744 1 0.0
O6 O-2 0.3878 0.3266 0.1079 1 0.0
O26 O-2 0.2444 0.2095 0.292 1 0.0
O31 O-2 0.4361 0.2767 0.3041 1 0.0
O2 O-2 0.2506 0.4227 0.1538 1 0.0
O29 O-2 0.3848 0.1107 0.2449 1 0.0
O11 O-2 0.1993 0.0669 0.0625 1 0.0
Cr4 Cr+6 0.1244 0.04307 0.08969 1 0.0
O23 O-2 0.3437 0.0289 0.1192 1 0.0
O7 O-2 0.2199 0.1915 0.0221 1 0.0
O14 O-2 0.2091 0.1171 0.39 1 0.0
O27 O-2 0.2397 0.01 0.4616 1 0.0
O15 O-2 0.1206 -0.0365 0.0878 1 0.0
O37 O-2 0.5648 0.2642 0.37 1 0.0
